data_7714926
loop_
_publ_author_name
'Biskup, David'
'Schnakenburg, Gregor'
'Espinosa Ferao, Arturo'
'Streubel, Rainer'

_publ_section_title
;
 Access to ligand-stabilized PH-containing phosphenium complexes.
;
_journal_issue 6
_journal_name_full 'Dalton transactions (Cambridge, England : 2003)'
_journal_page_first 2517
_journal_page_last 2525
_journal_paper_doi 10.1039/d3dt03869f
_journal_volume 53
_journal_year 2024
_chemical_formula_moiety 'C29 H24 Cr N2 O5 P, C H2 Cl2, C F3 O3 S'
_chemical_formula_sum 'C31 H26 Cl2 Cr F3 N2 O8 P S'
_chemical_formula_weight 797.47
_chemical_name_systematic DB-558
_space_group_crystal_system triclinic
_space_group_IT_number 2
_space_group_name_Hall '-P 1'
_space_group_name_H-M_alt 'P -1'
_atom_sites_solution_hydrogens geom
_audit_creation_date 2022-06-28
_audit_creation_method
;
Olex2 1.2
(compiled 2018.05.29 svn.r3508 for OlexSys, GUI svn.r5506)
;
_audit_update_record
;
2023-10-23 deposited with the CCDC.	2024-01-05 downloaded from the CCDC.
;
_cell_angle_alpha 69.997(5)
_cell_angle_beta 78.901(5)
_cell_angle_gamma 79.928(6)
_cell_formula_units_Z 2
_cell_length_a 8.5285(6)
_cell_length_b 12.2121(9)
_cell_length_c 17.7662(12)
_cell_measurement_reflns_used 32229
_cell_measurement_temperature 100
_cell_measurement_theta_max 70.12
_cell_measurement_theta_min 3.88
_cell_volume 1694.2(2)
_computing_cell_refinement
;
X-Area Recipe 1.37.0.0 (STOE, 2021)
;
_computing_data_collection
;
X-Area Pilatus3_SV 1.31.175.0 (STOE, 2021)
;
_computing_data_reduction
;
X-Area Integrate 2.5.1.0 (STOE, 2021)
X-Area LANA 2.6.2.0 (STOE, 2021)
;
_computing_molecular_graphics 'Olex2 (Dolomanov et al., 2009)'
_computing_publication_material 'Olex2 (Dolomanov et al., 2009)'
_computing_structure_refinement 'ShelXL (Sheldrick, 2015)'
_computing_structure_solution 'olex2.solve 1.5 (Bourhis et al., 2015)'
_diffrn_ambient_temperature 100
_diffrn_detector_area_resol_mean 5.81
_diffrn_detector_type 'DECTRIS PILATUS 200K'
_diffrn_measured_fraction_theta_full 0.990
_diffrn_measured_fraction_theta_max 0.990
_diffrn_measurement_details
;
 4647 frames, detector distance = 40 mm
;
_diffrn_measurement_device 'Eulerian 4-circle diffractometer'
_diffrn_measurement_device_type Stadivari
_diffrn_measurement_method 'rotation method, \w scans'
_diffrn_radiation_type CuK\a
_diffrn_radiation_wavelength 1.54186
_diffrn_reflns_av_R_equivalents 0.0948
_diffrn_reflns_av_unetI/netI 0.0538
_diffrn_reflns_Laue_measured_fraction_full 0.990
_diffrn_reflns_Laue_measured_fraction_max 0.990
_diffrn_reflns_limit_h_max 5
_diffrn_reflns_limit_h_min -10
_diffrn_reflns_limit_k_max 14
_diffrn_reflns_limit_k_min -14
_diffrn_reflns_limit_l_max 21
_diffrn_reflns_limit_l_min -20
_diffrn_reflns_number 36949
_diffrn_reflns_point_group_measured_fraction_full 0.990
_diffrn_reflns_point_group_measured_fraction_max 0.990
_diffrn_reflns_theta_full 67.686
_diffrn_reflns_theta_max 67.748
_diffrn_reflns_theta_min 3.879
_exptl_absorpt_coefficient_mu 5.868
_exptl_absorpt_correction_T_max 0.9570
_exptl_absorpt_correction_T_min 0.4156
_exptl_absorpt_correction_type multi-scan
_exptl_absorpt_process_details
;
STOE LANA, absorption correction by scaling of reflection intensities.
J. Koziskova, F. Hahn, J. Richter, J. Kozisek, "Comparison of different
absorption corrections on the model structure of tetrakis(\m~2~-acetato)-
diaqua-di-copper(II)", Acta Chimica Slovaca, vol. 9, no. 2, 2016, pp. 136 - 140.
;
_exptl_crystal_colour 'clear colourless'
_exptl_crystal_colour_lustre clear
_exptl_crystal_colour_primary colourless
_exptl_crystal_density_diffrn 1.563
_exptl_crystal_density_method 'not measured'
_exptl_crystal_description needle
_exptl_crystal_F_000 812
_exptl_crystal_size_max 0.2
_exptl_crystal_size_mid 0.077
_exptl_crystal_size_min 0.01
_refine_diff_density_max 0.717
_refine_diff_density_min -0.624
_refine_diff_density_rms 0.116
_refine_ls_extinction_method none
_refine_ls_goodness_of_fit_ref 1.032
_refine_ls_hydrogen_treatment constr
_refine_ls_matrix_type full
_refine_ls_number_parameters 444
_refine_ls_number_reflns 6088
_refine_ls_number_restraints 0
_refine_ls_restrained_S_all 1.032
_refine_ls_R_factor_all 0.1047
_refine_ls_R_factor_gt 0.0714
_refine_ls_shift/su_max 0.001
_refine_ls_shift/su_mean 0.000
_refine_ls_structure_factor_coef Fsqd
_refine_ls_weighting_details
;
 w=1/[\s^2^(Fo^2^)+(0.1067P)^2^+5.7467P]
 where P=(Fo^2^+2Fc^2^)/3
;
_refine_ls_weighting_scheme calc
_refine_ls_wR_factor_gt 0.1777
_refine_ls_wR_factor_ref 0.2061
_reflns_Friedel_coverage 0.000
_reflns_number_gt 4434
_reflns_number_total 6088
_reflns_threshold_expression 'I > 2\s(I)'
_cod_data_source_file d3dt03869f2.cif
_cod_data_source_block 12-Cr
_cod_depositor_comments 'Adding full bibliography for 7714921--7714928.cif.'
_cod_original_cell_volume 1694.3(2)
_cod_database_code 7714926
_shelxl_version_number 2013-2
_shelx_space_group_comment
;
The symmetry employed for this shelxl refinement is uniquely defined
by the following loop, which should always be used as a source of
symmetry information in preference to the above space-group names.
They are only intended as comments.
;
_shelx_estimated_absorpt_t_max 0.944
_shelx_estimated_absorpt_t_min 0.387
_olex2_refinement_description
;
1. Fixed Uiso
 At 1.2 times of:
  All C(H) groups, All C(H,H) groups
 At 1.5 times of:
  All C(H,H,H) groups
2.a Secondary CH2 refined with riding coordinates:
 C31(H31A,H31B)
2.b Aromatic/amide H refined with riding coordinates:
 C2(H2), C3(H3), C4(H4), C8(H8), C9(H9), C10(H10), C11(H11), C12(H12),
 C14(H14), C15(H15), C16(H16), C17(H17), C18(H18), C20(H20), C21(H21), C22(H22),
  C23(H23), C24(H24)
2.c Idealised Me refined as rotating group:
 C1(H1A,H1B,H1C), C5(H5A,H5B,H5C)
;
_olex2_submission_special_instructions 'No special instructions were received'

loop_
_space_group_symop_operation_xyz
'x, y, z'
'-x, -y, -z'

loop_
_atom_site_label
_atom_site_type_symbol
_atom_site_fract_x
_atom_site_fract_y
_atom_site_fract_z
_atom_site_U_iso_or_equiv
_atom_site_adp_type
_atom_site_occupancy
_atom_site_site_symmetry_order
_atom_site_calc_flag
_atom_site_refinement_flags_posn
_atom_site_refinement_flags_adp
_atom_site_refinement_flags_occupancy
_atom_site_disorder_assembly
_atom_site_disorder_group
Cr Cr 0.77788(10) 0.79791(8) 0.60378(5) 0.0285(3) Uani 1 1 d . . . . .
P1 P 0.59467(14) 0.87599(11) 0.69891(8) 0.0229(3) Uani 1 1 d . . . . .
O1 O 1.0139(5) 0.7436(4) 0.4680(3) 0.0440(10) Uani 1 1 d . . . . .
O2 O 0.7654(5) 0.5360(4) 0.6870(3) 0.0454(11) Uani 1 1 d . . . . .
O3 O 1.0839(5) 0.7828(4) 0.6738(3) 0.0395(10) Uani 1 1 d . . . . .
O4 O 0.8103(5) 1.0509(4) 0.5035(3) 0.0431(10) Uani 1 1 d . . . . .
O5 O 0.5017(5) 0.7862(4) 0.5229(3) 0.0462(11) Uani 1 1 d . . . . .
N1 N 0.6748(5) 0.9995(4) 0.7014(2) 0.0242(9) Uani 1 1 d . . . . .
N2 N 0.7180(5) 1.1797(4) 0.6762(3) 0.0268(9) Uani 1 1 d . . . . .
C1 C 0.4101(6) 0.9525(5) 0.6581(3) 0.0262(11) Uani 1 1 d . . . . .
H1A H 0.4371 1.0019 0.6019 0.039 Uiso 1 1 calc GR . . . .
H1B H 0.3527 1.0018 0.6906 0.039 Uiso 1 1 calc GR . . . .
H1C H 0.3414 0.8949 0.6599 0.039 Uiso 1 1 calc GR . . . .
C2 C 0.6153(6) 1.1123(4) 0.6725(3) 0.0258(11) Uani 1 1 d . . . . .
H2 H 0.5153 1.1398 0.6524 0.031 Uiso 1 1 calc R . . . .
C3 C 0.8216(6) 0.9978(5) 0.7253(3) 0.0264(11) Uani 1 1 d . . . . .
H3 H 0.8909 0.9296 0.7489 0.032 Uiso 1 1 calc R . . . .
C4 C 0.8480(6) 1.1090(5) 0.7093(3) 0.0298(12) Uani 1 1 d . . . . .
H4 H 0.9394 1.1342 0.7190 0.036 Uiso 1 1 calc R . . . .
C5 C 0.6943(7) 1.3089(5) 0.6478(4) 0.0348(13) Uani 1 1 d . . . . .
H5A H 0.6646 1.3371 0.5932 0.052 Uiso 1 1 calc GR . . . .
H5B H 0.7943 1.3389 0.6468 0.052 Uiso 1 1 calc GR . . . .
H5C H 0.6082 1.3368 0.6845 0.052 Uiso 1 1 calc GR . . . .
C6 C 0.5209(6) 0.8066(4) 0.8130(3) 0.0223(10) Uani 1 1 d . . . . .
C7 C 0.4496(5) 0.6920(4) 0.8261(3) 0.0230(11) Uani 1 1 d . . . . .
C8 C 0.4205(6) 0.6566(4) 0.7644(3) 0.0261(11) Uani 1 1 d . . . . .
H8 H 0.4415 0.7050 0.7097 0.031 Uiso 1 1 calc R . . . .
C9 C 0.3602(6) 0.5494(5) 0.7823(4) 0.0304(12) Uani 1 1 d . . . . .
H9 H 0.3428 0.5253 0.7394 0.037 Uiso 1 1 calc R . . . .
C10 C 0.3264(6) 0.4795(5) 0.8601(4) 0.0310(12) Uani 1 1 d . . . . .
H10 H 0.2851 0.4072 0.8715 0.037 Uiso 1 1 calc R . . . .
C11 C 0.3523(6) 0.5141(5) 0.9226(4) 0.0317(12) Uani 1 1 d . . . . .
H11 H 0.3282 0.4660 0.9771 0.038 Uiso 1 1 calc R . . . .
C12 C 0.4138(6) 0.6195(5) 0.9054(3) 0.0293(12) Uani 1 1 d . . . . .
H12 H 0.4318 0.6425 0.9487 0.035 Uiso 1 1 calc R . . . .
C13 C 0.6695(6) 0.7694(4) 0.8585(3) 0.0228(10) Uani 1 1 d . . . . .
C14 C 0.7929(6) 0.6916(5) 0.8356(3) 0.0279(11) Uani 1 1 d . . . . .
H14 H 0.7848 0.6652 0.7922 0.033 Uiso 1 1 calc R . . . .
C15 C 0.9289(6) 0.6513(5) 0.8751(3) 0.0324(13) Uani 1 1 d . . . . .
H15 H 1.0138 0.6000 0.8574 0.039 Uiso 1 1 calc R . . . .
C16 C 0.9389(6) 0.6865(5) 0.9394(4) 0.0363(14) Uani 1 1 d . . . . .
H16 H 1.0313 0.6601 0.9663 0.044 Uiso 1 1 calc R . . . .
C17 C 0.8150(7) 0.7600(5) 0.9650(3) 0.0331(12) Uani 1 1 d . . . . .
H17 H 0.8217 0.7831 1.0101 0.040 Uiso 1 1 calc R . . . .
C18 C 0.6801(6) 0.8007(5) 0.9256(3) 0.0284(11) Uani 1 1 d . . . . .
H18 H 0.5946 0.8503 0.9446 0.034 Uiso 1 1 calc R . . . .
C19 C 0.3929(6) 0.8960(4) 0.8396(3) 0.0251(11) Uani 1 1 d . . . . .
C20 C 0.4335(6) 0.9964(5) 0.8494(3) 0.0260(11) Uani 1 1 d . . . . .
H20 H 0.5437 1.0076 0.8415 0.031 Uiso 1 1 calc R . . . .
C21 C 0.3165(7) 1.0798(5) 0.8704(3) 0.0327(12) Uani 1 1 d . . . . .
H21 H 0.3468 1.1475 0.8762 0.039 Uiso 1 1 calc R . . . .
C22 C 0.1550(6) 1.0636(5) 0.8829(4) 0.0338(13) Uani 1 1 d . . . . .
H22 H 0.0745 1.1197 0.8980 0.041 Uiso 1 1 calc R . . . .
C23 C 0.1120(6) 0.9660(5) 0.8733(3) 0.0336(13) Uani 1 1 d . . . . .
H23 H 0.0015 0.9556 0.8815 0.040 Uiso 1 1 calc R . . . .
C24 C 0.2282(6) 0.8827(5) 0.8519(3) 0.0287(11) Uani 1 1 d . . . . .
H24 H 0.1963 0.8161 0.8454 0.034 Uiso 1 1 calc R . . . .
C25 C 0.9216(7) 0.7616(5) 0.5192(4) 0.0358(13) Uani 1 1 d . . . . .
C26 C 0.7694(6) 0.6340(5) 0.6581(3) 0.0316(12) Uani 1 1 d . . . . .
C27 C 0.9665(7) 0.7904(5) 0.6498(3) 0.0318(12) Uani 1 1 d . . . . .
C28 C 0.7951(6) 0.9566(5) 0.5411(3) 0.0304(12) Uani 1 1 d . . . . .
C29 C 0.6002(7) 0.7937(5) 0.5519(4) 0.0354(13) Uani 1 1 d . . . . .
Cl1 Cl 0.1871(3) 0.6212(2) 0.10477(13) 0.0790(7) Uani 1 1 d . . . . .
Cl2 Cl 0.3016(2) 0.84183(17) 0.08255(12) 0.0588(5) Uani 1 1 d . . . . .
C31 C 0.2656(8) 0.7013(7) 0.1497(4) 0.0504(17) Uani 1 1 d . . . . .
H31A H 0.3677 0.6581 0.1685 0.060 Uiso 1 1 calc R . . . .
H31B H 0.1893 0.7096 0.1976 0.060 Uiso 1 1 calc R . . . .
S S 0.21102(15) 0.31343(12) 0.67936(9) 0.0328(3) Uani 1 1 d . . . . .
F1 F 0.3602(5) 0.4722(4) 0.5609(3) 0.0786(15) Uani 1 1 d . . . . .
F2 F 0.1532(5) 0.5425(3) 0.6263(3) 0.0615(11) Uani 1 1 d . . . . .
F3 F 0.1247(6) 0.4590(4) 0.5424(3) 0.0771(15) Uani 1 1 d . . . . .
O6 O 0.0435(5) 0.3094(4) 0.7125(3) 0.0479(11) Uani 1 1 d . . . . .
O7 O 0.2741(5) 0.2289(4) 0.6377(3) 0.0460(11) Uani 1 1 d . . . . .
O8 O 0.3138(5) 0.3247(4) 0.7305(3) 0.0405(10) Uani 1 1 d . . . . .
C30 C 0.2114(8) 0.4528(6) 0.5984(5) 0.0483(17) Uani 1 1 d . . . . .

loop_
_atom_site_aniso_label
_atom_site_aniso_U_11
_atom_site_aniso_U_22
_atom_site_aniso_U_33
_atom_site_aniso_U_23
_atom_site_aniso_U_13
_atom_site_aniso_U_12
Cr 0.0209(5) 0.0329(5) 0.0299(5) -0.0093(4) 0.0016(3) -0.0062(4)
P1 0.0149(6) 0.0252(7) 0.0274(7) -0.0063(5) -0.0008(5) -0.0060(5)
O1 0.036(2) 0.054(3) 0.040(2) -0.018(2) 0.0069(19) -0.009(2)
O2 0.041(2) 0.040(3) 0.055(3) -0.020(2) 0.007(2) -0.0102(19)
O3 0.021(2) 0.051(3) 0.047(2) -0.015(2) -0.0027(18) -0.0063(17)
O4 0.031(2) 0.041(3) 0.046(2) -0.005(2) 0.0036(18) -0.0041(18)
O5 0.034(2) 0.066(3) 0.044(3) -0.023(2) -0.003(2) -0.011(2)
N1 0.015(2) 0.028(2) 0.027(2) -0.0067(18) 0.0040(16) -0.0097(17)
N2 0.021(2) 0.027(2) 0.031(2) -0.0071(19) 0.0016(18) -0.0091(17)
C1 0.017(2) 0.027(3) 0.035(3) -0.008(2) -0.004(2) -0.005(2)
C2 0.018(2) 0.028(3) 0.029(3) -0.008(2) 0.004(2) -0.006(2)
C3 0.014(2) 0.032(3) 0.033(3) -0.011(2) 0.000(2) -0.005(2)
C4 0.018(3) 0.038(3) 0.034(3) -0.012(2) 0.001(2) -0.010(2)
C5 0.029(3) 0.025(3) 0.048(3) -0.008(3) -0.003(3) -0.007(2)
C6 0.018(2) 0.026(3) 0.022(2) -0.005(2) -0.0001(19) -0.0087(19)
C7 0.009(2) 0.024(3) 0.035(3) -0.009(2) 0.0023(19) -0.0070(18)
C8 0.017(2) 0.027(3) 0.032(3) -0.006(2) 0.004(2) -0.010(2)
C9 0.018(2) 0.032(3) 0.046(3) -0.021(3) 0.004(2) -0.006(2)
C10 0.019(3) 0.026(3) 0.048(3) -0.009(2) -0.002(2) -0.009(2)
C11 0.019(3) 0.033(3) 0.037(3) -0.001(2) -0.003(2) -0.009(2)
C12 0.022(3) 0.032(3) 0.034(3) -0.009(2) -0.004(2) -0.008(2)
C13 0.014(2) 0.026(3) 0.023(2) -0.003(2) 0.0045(19) -0.0096(19)
C14 0.021(3) 0.038(3) 0.024(3) -0.009(2) 0.002(2) -0.009(2)
C15 0.015(3) 0.040(3) 0.035(3) -0.006(2) 0.003(2) -0.003(2)
C16 0.016(3) 0.048(4) 0.037(3) -0.001(3) -0.003(2) -0.012(2)
C17 0.028(3) 0.044(3) 0.032(3) -0.013(3) 0.000(2) -0.018(2)
C18 0.019(3) 0.034(3) 0.029(3) -0.007(2) 0.004(2) -0.010(2)
C19 0.017(2) 0.029(3) 0.025(3) -0.005(2) 0.0008(19) -0.004(2)
C20 0.021(3) 0.028(3) 0.030(3) -0.011(2) 0.002(2) -0.009(2)
C21 0.028(3) 0.034(3) 0.036(3) -0.014(2) 0.002(2) -0.006(2)
C22 0.024(3) 0.032(3) 0.041(3) -0.012(2) 0.001(2) 0.004(2)
C23 0.017(3) 0.040(3) 0.038(3) -0.009(3) 0.003(2) -0.005(2)
C24 0.022(3) 0.033(3) 0.031(3) -0.009(2) 0.001(2) -0.010(2)
C25 0.026(3) 0.038(3) 0.041(3) -0.012(3) 0.002(3) -0.007(2)
C26 0.022(3) 0.039(3) 0.034(3) -0.012(3) 0.001(2) -0.008(2)
C27 0.028(3) 0.036(3) 0.032(3) -0.014(2) 0.005(2) -0.010(2)
C28 0.015(2) 0.033(3) 0.039(3) -0.008(3) 0.001(2) -0.004(2)
C29 0.026(3) 0.043(3) 0.033(3) -0.011(3) 0.004(2) -0.005(2)
Cl1 0.1210(19) 0.0714(13) 0.0570(12) -0.0318(10) 0.0024(12) -0.0371(13)
Cl2 0.0363(9) 0.0693(12) 0.0684(12) -0.0235(9) 0.0117(8) -0.0177(8)
C31 0.039(4) 0.070(5) 0.042(4) -0.021(3) -0.005(3) -0.003(3)
S 0.0200(6) 0.0331(7) 0.0451(8) -0.0124(6) -0.0020(5) -0.0062(5)
F1 0.045(2) 0.086(3) 0.068(3) 0.020(2) 0.004(2) -0.019(2)
F2 0.059(3) 0.037(2) 0.090(3) -0.017(2) -0.024(2) -0.0037(18)
F3 0.095(4) 0.057(3) 0.086(3) -0.006(2) -0.059(3) -0.010(2)
O6 0.019(2) 0.046(3) 0.078(3) -0.024(2) 0.009(2) -0.0120(18)
O7 0.040(2) 0.042(2) 0.060(3) -0.023(2) -0.014(2) 0.0055(19)
O8 0.035(2) 0.038(2) 0.049(3) -0.0096(19) -0.0086(19) -0.0110(17)
C30 0.031(3) 0.049(4) 0.064(4) -0.011(3) -0.018(3) -0.002(3)

loop_
_atom_type_symbol
_atom_type_description
_atom_type_scat_dispersion_real
_atom_type_scat_dispersion_imag
_atom_type_scat_source
C C 0.0181 0.0091 'International Tables Vol C Tables 4.2.6.8 and 6.1.1.4'
H H 0.0000 0.0000 'International Tables Vol C Tables 4.2.6.8 and 6.1.1.4'
Cl Cl 0.3639 0.7018 'International Tables Vol C Tables 4.2.6.8 and 6.1.1.4'
Cr Cr -0.1635 2.4439 'International Tables Vol C Tables 4.2.6.8 and 6.1.1.4'
F F 0.0727 0.0534 'International Tables Vol C Tables 4.2.6.8 and 6.1.1.4'
N N 0.0311 0.0180 'International Tables Vol C Tables 4.2.6.8 and 6.1.1.4'
O O 0.0492 0.0322 'International Tables Vol C Tables 4.2.6.8 and 6.1.1.4'
P P 0.2955 0.4335 'International Tables Vol C Tables 4.2.6.8 and 6.1.1.4'
S S 0.3331 0.5567 'International Tables Vol C Tables 4.2.6.8 and 6.1.1.4'

loop_
_geom_angle_atom_site_label_1
_geom_angle_atom_site_label_2
_geom_angle_atom_site_label_3
_geom_angle
_geom_angle_site_symmetry_1
_geom_angle_site_symmetry_3
_geom_angle_publ_flag
C25 Cr P1 170.99(19) . . ?
C25 Cr C26 89.1(2) . . ?
C25 Cr C27 85.4(2) . . ?
C25 Cr C28 85.7(2) . . ?
C25 Cr C29 89.3(2) . . ?
C26 Cr P1 99.85(17) . . ?
C26 Cr C27 90.1(2) . . ?
C26 Cr C29 86.9(2) . . ?
C27 Cr P1 95.43(17) . . ?
C27 Cr C29 173.9(2) . . ?
C28 Cr P1 85.30(17) . . ?
C28 Cr C26 174.7(2) . . ?
C28 Cr C27 90.8(2) . . ?
C28 Cr C29 91.6(2) . . ?
C29 Cr P1 90.31(17) . . ?
N1 P1 Cr 106.91(14) . . ?
N1 P1 C1 98.3(2) . . ?
N1 P1 C6 99.9(2) . . ?
C1 P1 Cr 111.61(18) . . ?
C1 P1 C6 103.2(2) . . ?
C6 P1 Cr 131.59(16) . . ?
C2 N1 P1 126.7(4) . . ?
C2 N1 C3 106.9(4) . . ?
C3 N1 P1 126.1(4) . . ?
C2 N2 C4 108.7(4) . . ?
C2 N2 C5 124.5(5) . . ?
C4 N2 C5 126.8(4) . . ?
P1 C1 H1A 109.5 . . ?
P1 C1 H1B 109.5 . . ?
P1 C1 H1C 109.5 . . ?
H1A C1 H1B 109.5 . . ?
H1A C1 H1C 109.5 . . ?
H1B C1 H1C 109.5 . . ?
N1 C2 H2 125.3 . . ?
N2 C2 N1 109.3(4) . . ?
N2 C2 H2 125.3 . . ?
N1 C3 H3 126.0 . . ?
C4 C3 N1 108.1(5) . . ?
C4 C3 H3 126.0 . . ?
N2 C4 H4 126.5 . . ?
C3 C4 N2 107.1(5) . . ?
C3 C4 H4 126.5 . . ?
N2 C5 H5A 109.5 . . ?
N2 C5 H5B 109.5 . . ?
N2 C5 H5C 109.5 . . ?
H5A C5 H5B 109.5 . . ?
H5A C5 H5C 109.5 . . ?
H5B C5 H5C 109.5 . . ?
C7 C6 P1 109.0(3) . . ?
C7 C6 C13 106.2(4) . . ?
C13 C6 P1 108.1(3) . . ?
C19 C6 P1 107.6(3) . . ?
C19 C6 C7 110.9(4) . . ?
C19 C6 C13 114.8(4) . . ?
C8 C7 C6 124.5(4) . . ?
C8 C7 C12 117.9(5) . . ?
C12 C7 C6 117.5(5) . . ?
C7 C8 H8 119.9 . . ?
C7 C8 C9 120.2(5) . . ?
C9 C8 H8 119.9 . . ?
C8 C9 H9 119.5 . . ?
C10 C9 C8 121.1(5) . . ?
C10 C9 H9 119.5 . . ?
C9 C10 H10 120.2 . . ?
C9 C10 C11 119.6(5) . . ?
C11 C10 H10 120.2 . . ?
C10 C11 H11 120.1 . . ?
C10 C11 C12 119.8(5) . . ?
C12 C11 H11 120.1 . . ?
C7 C12 H12 119.3 . . ?
C11 C12 C7 121.4(5) . . ?
C11 C12 H12 119.3 . . ?
C14 C13 C6 117.9(4) . . ?
C14 C13 C18 117.9(5) . . ?
C18 C13 C6 124.0(4) . . ?
C13 C14 H14 119.3 . . ?
C13 C14 C15 121.4(5) . . ?
C15 C14 H14 119.3 . . ?
C14 C15 H15 120.3 . . ?
C16 C15 C14 119.5(5) . . ?
C16 C15 H15 120.3 . . ?
C15 C16 H16 120.1 . . ?
C15 C16 C17 119.9(5) . . ?
C17 C16 H16 120.1 . . ?
C16 C17 H17 119.6 . . ?
C16 C17 C18 120.7(5) . . ?
C18 C17 H17 119.6 . . ?
C13 C18 H18 119.8 . . ?
C17 C18 C13 120.5(5) . . ?
C17 C18 H18 119.8 . . ?
C20 C19 C6 121.8(4) . . ?
C20 C19 C24 117.4(5) . . ?
C24 C19 C6 120.7(5) . . ?
C19 C20 H20 119.2 . . ?
C21 C20 C19 121.7(5) . . ?
C21 C20 H20 119.2 . . ?
C20 C21 H21 120.2 . . ?
C20 C21 C22 119.6(5) . . ?
C22 C21 H21 120.2 . . ?
C21 C22 H22 120.1 . . ?
C23 C22 C21 119.8(5) . . ?
C23 C22 H22 120.1 . . ?
C22 C23 H23 119.6 . . ?
C22 C23 C24 120.9(5) . . ?
C24 C23 H23 119.6 . . ?
C19 C24 H24 119.7 . . ?
C23 C24 C19 120.6(5) . . ?
C23 C24 H24 119.7 . . ?
O1 C25 Cr 176.4(5) . . ?
O2 C26 Cr 176.8(5) . . ?
O3 C27 Cr 175.8(5) . . ?
O4 C28 Cr 177.9(5) . . ?
O5 C29 Cr 176.9(6) . . ?
Cl1 C31 Cl2 112.1(4) . . ?
Cl1 C31 H31A 109.2 . . ?
Cl1 C31 H31B 109.2 . . ?
Cl2 C31 H31A 109.2 . . ?
Cl2 C31 H31B 109.2 . . ?
H31A C31 H31B 107.9 . . ?
O6 S O7 113.6(3) . . ?
O6 S C30 103.2(3) . . ?
O7 S C30 103.3(3) . . ?
O8 S O6 116.0(3) . . ?
O8 S O7 115.1(3) . . ?
O8 S C30 103.1(3) . . ?
F1 C30 S 111.5(4) . . ?
F2 C30 S 111.6(5) . . ?
F2 C30 F1 106.3(6) . . ?
F3 C30 S 112.7(5) . . ?
F3 C30 F1 107.1(6) . . ?
F3 C30 F2 107.3(5) . . ?

loop_
_geom_bond_atom_site_label_1
_geom_bond_atom_site_label_2
_geom_bond_distance
_geom_bond_site_symmetry_2
_geom_bond_publ_flag
Cr P1 2.4024(15) . ?
Cr C25 1.875(6) . ?
Cr C26 1.909(6) . ?
Cr C27 1.915(6) . ?
Cr C28 1.891(6) . ?
Cr C29 1.935(6) . ?
P1 N1 1.778(4) . ?
P1 C1 1.828(5) . ?
P1 C6 1.935(5) . ?
O1 C25 1.138(7) . ?
O2 C26 1.134(7) . ?
O3 C27 1.140(7) . ?
O4 C28 1.133(7) . ?
O5 C29 1.098(7) . ?
N1 C2 1.338(7) . ?
N1 C3 1.392(6) . ?
N2 C2 1.328(7) . ?
N2 C4 1.375(7) . ?
N2 C5 1.472(7) . ?
C1 H1A 0.9800 . ?
C1 H1B 0.9800 . ?
C1 H1C 0.9800 . ?
C2 H2 0.9500 . ?
C3 H3 0.9500 . ?
C3 C4 1.339(8) . ?
C4 H4 0.9500 . ?
C5 H5A 0.9800 . ?
C5 H5B 0.9800 . ?
C5 H5C 0.9800 . ?
C6 C7 1.551(7) . ?
C6 C13 1.552(7) . ?
C6 C19 1.531(7) . ?
C7 C8 1.385(8) . ?
C7 C12 1.392(7) . ?
C8 H8 0.9500 . ?
C8 C9 1.402(7) . ?
C9 H9 0.9500 . ?
C9 C10 1.360(8) . ?
C10 H10 0.9500 . ?
C10 C11 1.381(8) . ?
C11 H11 0.9500 . ?
C11 C12 1.389(7) . ?
C12 H12 0.9500 . ?
C13 C14 1.388(7) . ?
C13 C18 1.393(8) . ?
C14 H14 0.9500 . ?
C14 C15 1.398(7) . ?
C15 H15 0.9500 . ?
C15 C16 1.374(9) . ?
C16 H16 0.9500 . ?
C16 C17 1.375(8) . ?
C17 H17 0.9500 . ?
C17 C18 1.390(8) . ?
C18 H18 0.9500 . ?
C19 C20 1.403(7) . ?
C19 C24 1.409(7) . ?
C20 H20 0.9500 . ?
C20 C21 1.390(7) . ?
C21 H21 0.9500 . ?
C21 C22 1.391(8) . ?
C22 H22 0.9500 . ?
C22 C23 1.378(8) . ?
C23 H23 0.9500 . ?
C23 C24 1.389(8) . ?
C24 H24 0.9500 . ?
Cl1 C31 1.736(7) . ?
Cl2 C31 1.762(8) . ?
C31 H31A 0.9900 . ?
C31 H31B 0.9900 . ?
S O6 1.439(4) . ?
S O7 1.442(4) . ?
S O8 1.430(4) . ?
S C30 1.814(7) . ?
F1 C30 1.335(8) . ?
F2 C30 1.335(8) . ?
F3 C30 1.324(8) . ?

loop_
_geom_torsion_atom_site_label_1
_geom_torsion_atom_site_label_2
_geom_torsion_atom_site_label_3
_geom_torsion_atom_site_label_4
_geom_torsion
_geom_torsion_site_symmetry_1
_geom_torsion_site_symmetry_2
_geom_torsion_site_symmetry_3
_geom_torsion_site_symmetry_4
_geom_torsion_publ_flag
Cr P1 N1 C2 109.8(4) . . . . ?
Cr P1 N1 C3 -62.1(4) . . . . ?
P1 N1 C2 N2 -172.3(3) . . . . ?
P1 N1 C3 C4 172.4(4) . . . . ?
P1 C6 C7 C8 -9.5(6) . . . . ?
P1 C6 C7 C12 169.9(4) . . . . ?
P1 C6 C13 C14 -57.7(5) . . . . ?
P1 C6 C13 C18 128.5(4) . . . . ?
P1 C6 C19 C20 -73.9(5) . . . . ?
P1 C6 C19 C24 103.4(5) . . . . ?
N1 C3 C4 N2 0.5(6) . . . . ?
C1 P1 N1 C2 -5.9(5) . . . . ?
C1 P1 N1 C3 -177.8(4) . . . . ?
C2 N1 C3 C4 -0.8(6) . . . . ?
C2 N2 C4 C3 0.0(6) . . . . ?
C3 N1 C2 N2 0.9(6) . . . . ?
C4 N2 C2 N1 -0.6(6) . . . . ?
C5 N2 C2 N1 178.5(5) . . . . ?
C5 N2 C4 C3 -179.0(5) . . . . ?
C6 P1 N1 C2 -111.0(4) . . . . ?
C6 P1 N1 C3 77.1(4) . . . . ?
C6 C7 C8 C9 178.0(4) . . . . ?
C6 C7 C12 C11 -178.8(5) . . . . ?
C6 C13 C14 C15 -178.2(4) . . . . ?
C6 C13 C18 C17 177.4(5) . . . . ?
C6 C19 C20 C21 177.4(5) . . . . ?
C6 C19 C24 C23 -177.8(5) . . . . ?
C7 C6 C13 C14 59.2(5) . . . . ?
C7 C6 C13 C18 -114.6(5) . . . . ?
C7 C6 C19 C20 166.9(5) . . . . ?
C7 C6 C19 C24 -15.8(7) . . . . ?
C7 C8 C9 C10 1.2(8) . . . . ?
C8 C7 C12 C11 0.6(7) . . . . ?
C8 C9 C10 C11 -0.3(8) . . . . ?
C9 C10 C11 C12 -0.5(8) . . . . ?
C10 C11 C12 C7 0.3(8) . . . . ?
C12 C7 C8 C9 -1.4(7) . . . . ?
C13 C6 C7 C8 -125.8(5) . . . . ?
C13 C6 C7 C12 53.6(5) . . . . ?
C13 C6 C19 C20 46.5(6) . . . . ?
C13 C6 C19 C24 -136.2(5) . . . . ?
C13 C14 C15 C16 2.0(8) . . . . ?
C14 C13 C18 C17 3.6(7) . . . . ?
C14 C15 C16 C17 0.6(8) . . . . ?
C15 C16 C17 C18 -1.0(8) . . . . ?
C16 C17 C18 C13 -1.1(8) . . . . ?
C18 C13 C14 C15 -4.0(7) . . . . ?
C19 C6 C7 C8 108.8(5) . . . . ?
C19 C6 C7 C12 -71.8(6) . . . . ?
C19 C6 C13 C14 -177.8(4) . . . . ?
C19 C6 C13 C18 8.3(7) . . . . ?
C19 C20 C21 C22 0.6(8) . . . . ?
C20 C19 C24 C23 -0.4(8) . . . . ?
C20 C21 C22 C23 -0.9(9) . . . . ?
C21 C22 C23 C24 0.5(9) . . . . ?
C22 C23 C24 C19 0.2(9) . . . . ?
C24 C19 C20 C21 0.0(8) . . . . ?
O6 S C30 F1 179.1(5) . . . . ?
O6 S C30 F2 60.4(5) . . . . ?
O6 S C30 F3 -60.4(6) . . . . ?
O7 S C30 F1 -62.3(6) . . . . ?
O7 S C30 F2 179.0(4) . . . . ?
O7 S C30 F3 58.2(6) . . . . ?
O8 S C30 F1 57.9(6) . . . . ?
O8 S C30 F2 -60.8(5) . . . . ?
O8 S C30 F3 178.4(5) . . . . ?
